data_1572759
loop_
_publ_author_name
'Anju, Balakrishnan S.'
'Nair, Neeraja R.'
'Rajput, Janavi'
'Bertke, Jeffery A.'
'Mondal, Bhaskar'
'Kundu, Subrata'

_publ_section_title
;
 Role of ancillary ligands in <i>S</i>-nitrosothiol and NO generation from
 nitrite-thiol interactions at mononuclear zinc(ii) sites.
;
_journal_issue 43
_journal_name_full 'Chemical science'
_journal_page_first 18000
_journal_page_last 18007
_journal_paper_doi 10.1039/d4sc04853a
_journal_volume 15
_journal_year 2024
_chemical_formula_moiety 'C30 H30 N7 O2 Zn, Cl O4'
_chemical_formula_sum 'C30 H30 Cl N7 O6 Zn'
_chemical_formula_weight 685.43
_space_group_crystal_system monoclinic
_space_group_IT_number 14
_space_group_name_Hall '-P 2yn'
_space_group_name_H-M_alt 'P 1 21/n 1'
_atom_sites_solution_hydrogens geom
_atom_sites_solution_primary intrinsic
_audit_creation_method SHELXL-2018/3
_audit_update_record
;
2024-05-16 deposited with the CCDC.	2024-10-03 downloaded from the CCDC.
;
_cell_angle_alpha 90
_cell_angle_beta 111.897(5)
_cell_angle_gamma 90
_cell_formula_units_Z 4
_cell_length_a 19.739(3)
_cell_length_b 8.1896(12)
_cell_length_c 23.969(4)
_cell_measurement_reflns_used 5977
_cell_measurement_temperature 150(2)
_cell_measurement_theta_max 27.18
_cell_measurement_theta_min 2.55
_cell_volume 3595.2(10)
_computing_cell_refinement 'SAINT V8.37A (Bruker, 2005)'
_computing_data_collection 'APEX3 V2016.5-0 (Bruker, 2016)'
_computing_data_reduction
; 
SAINT V8.37A, XPREP v2014/2, SADABS V2016/2 (Bruker, 2016) 
;
_computing_molecular_graphics 'SHELXLE v932 (Hubschle, 2011)'
_computing_publication_material 'XCIF V2014-2 (Bruker, 2014)'
_computing_structure_refinement 'SHELX-2018-3 (Sheldrick, 2015)'
_computing_structure_solution 'SHELX-2014-5 (Sheldrick, 2015)'
_diffrn_ambient_temperature 150(2)
_diffrn_measured_fraction_theta_full 0.999
_diffrn_measured_fraction_theta_max 0.996
_diffrn_measurement_device_type 'Bruker APEX DUO/ApexII CCD'
_diffrn_measurement_method 'profile data from \f and \w scans'
_diffrn_radiation_monochromator 'multilayer mirrors'
_diffrn_radiation_source 'fine-focus sealed tube'
_diffrn_radiation_type MoK\a
_diffrn_radiation_wavelength 0.71073
_diffrn_reflns_av_R_equivalents 0.1010
_diffrn_reflns_av_unetI/netI 0.0847
_diffrn_reflns_Laue_measured_fraction_full 0.999
_diffrn_reflns_Laue_measured_fraction_max 0.996
_diffrn_reflns_limit_h_max 26
_diffrn_reflns_limit_h_min -26
_diffrn_reflns_limit_k_max 10
_diffrn_reflns_limit_k_min -10
_diffrn_reflns_limit_l_max 31
_diffrn_reflns_limit_l_min -31
_diffrn_reflns_number 57867
_diffrn_reflns_point_group_measured_fraction_full 0.999
_diffrn_reflns_point_group_measured_fraction_max 0.996
_diffrn_reflns_theta_full 25.242
_diffrn_reflns_theta_max 28.360
_diffrn_reflns_theta_min 2.294
_exptl_absorpt_coefficient_mu 0.805
_exptl_absorpt_correction_T_max 0.7457
_exptl_absorpt_correction_T_min 0.6589
_exptl_absorpt_correction_type multi-scan
_exptl_absorpt_process_details 'SADABS V2016/2 (Bruker, 2016)'
_exptl_crystal_colour colourless
_exptl_crystal_density_diffrn 1.266
_exptl_crystal_density_method 'not measured'
_exptl_crystal_description block
_exptl_crystal_F_000 1416
_exptl_crystal_size_max 0.110
_exptl_crystal_size_mid 0.068
_exptl_crystal_size_min 0.048
_refine_diff_density_max 0.483
_refine_diff_density_min -0.650
_refine_diff_density_rms 0.070
_refine_ls_extinction_method none
_refine_ls_goodness_of_fit_ref 1.045
_refine_ls_hydrogen_treatment constr
_refine_ls_matrix_type full
_refine_ls_number_parameters 503
_refine_ls_number_reflns 8940
_refine_ls_number_restraints 844
_refine_ls_restrained_S_all 1.027
_refine_ls_R_factor_all 0.1239
_refine_ls_R_factor_gt 0.0637
_refine_ls_shift/su_max 0.006
_refine_ls_shift/su_mean 0.000
_refine_ls_structure_factor_coef Fsqd
_refine_ls_weighting_details 'w=1/[\s^2^(Fo^2^)+(0.0807P)^2^] where P=(Fo^2^+2Fc^2^)/3'
_refine_ls_weighting_scheme calc
_refine_ls_wR_factor_gt 0.1529
_refine_ls_wR_factor_ref 0.1755
_reflns_Friedel_coverage 0.000
_reflns_number_gt 4756
_reflns_number_total 8940
_reflns_threshold_expression 'I > 2\s(I)'
_cod_data_source_file d4sc04853a2.cif
_cod_data_source_block abs1097_sq
_cod_depositor_comments 'Adding full bibliography for 1572750--1572760.cif.'
_cod_original_cell_volume 3595.1(10)
_cod_original_sg_symbol_H-M 'P 21/n'
_cod_database_code 1572759
_shelx_shelxl_version_number 2018/3
_shelx_space_group_comment
;
The symmetry employed for this shelxl refinement is uniquely defined
by the following loop, which should always be used as a source of
symmetry information in preference to the above space-group names.
They are only intended as comments.
;
_shelx_estimated_absorpt_t_min 0.917
_shelx_estimated_absorpt_t_max 0.962

loop_
_space_group_symop_operation_xyz
'x, y, z'
'-x+1/2, y+1/2, -z+1/2'
'-x, -y, -z'
'x-1/2, -y-1/2, z-1/2'

loop_
_atom_site_label
_atom_site_type_symbol
_atom_site_fract_x
_atom_site_fract_y
_atom_site_fract_z
_atom_site_U_iso_or_equiv
_atom_site_adp_type
_atom_site_occupancy
_atom_site_site_symmetry_order
_atom_site_calc_flag
_atom_site_refinement_flags_posn
_atom_site_refinement_flags_adp
_atom_site_refinement_flags_occupancy
_atom_site_disorder_assembly
_atom_site_disorder_group
Zn1 Zn 0.71283(2) 0.46930(5) 0.46793(2) 0.04274(16) Uani 1 1 d . . . . .
N1 N 0.79541(17) 0.5830(4) 0.53723(13) 0.0479(8) Uani 1 1 d . . . . .
N2 N 0.85819(17) 0.5003(4) 0.56675(14) 0.0459(7) Uani 1 1 d . . . . .
N3 N 0.80328(16) 0.3117(3) 0.45323(13) 0.0407(7) Uani 1 1 d . . . . .
N4 N 0.70455(16) 0.6368(3) 0.40134(13) 0.0444(7) Uani 1 1 d . . . . .
N5 N 0.63862(17) 0.7077(4) 0.37221(13) 0.0448(7) Uani 1 1 d . . . . .
N6 N 0.61611(16) 0.5900(4) 0.48150(13) 0.0443(7) Uani 1 1 d . . . . .
N7 N 0.64666(19) 0.1869(4) 0.46268(19) 0.0597(9) Uani 1 1 d . . . . .
O1 O 0.63732(15) 0.2735(3) 0.41793(13) 0.0606(7) Uani 1 1 d . . . . .
O2 O 0.69116(16) 0.2492(3) 0.51020(14) 0.0594(7) Uani 1 1 d . . . . .
C1 C 0.8110(3) 0.7405(5) 0.55009(18) 0.0558(10) Uani 1 1 d . . . . .
C2 C 0.8830(3) 0.7567(5) 0.58715(19) 0.0659(12) Uani 1 1 d . . . . .
H2 H 0.907858 0.855804 0.602837 0.079 Uiso 1 1 calc R U . . .
C3 C 0.9123(2) 0.6026(6) 0.59718(18) 0.0589(11) Uani 1 1 d . . . . .
C4 C 0.7553(3) 0.8712(5) 0.5261(2) 0.0708(13) Uani 1 1 d . . . . .
H4A H 0.754006 0.939033 0.559377 0.106 Uiso 1 1 calc R U . . .
H4B H 0.707261 0.821635 0.505358 0.106 Uiso 1 1 calc R U . . .
H4C H 0.768043 0.939154 0.497788 0.106 Uiso 1 1 calc R U . . .
C5 C 0.9875(3) 0.5449(6) 0.6333(2) 0.0876(16) Uani 1 1 d . . . . .
H5A H 1.017687 0.637888 0.653948 0.131 Uiso 1 1 calc R U . . .
H5B H 1.008757 0.493578 0.606707 0.131 Uiso 1 1 calc R U . . .
H5C H 0.985434 0.465100 0.663150 0.131 Uiso 1 1 calc R U . . .
C6 C 0.8592(2) 0.3253(5) 0.56141(16) 0.0480(9) Uani 1 1 d . . . . .
H6A H 0.815287 0.278879 0.566122 0.058 Uiso 1 1 calc R U . . .
H6B H 0.902718 0.281007 0.594000 0.058 Uiso 1 1 calc R U . . .
C7 C 0.8606(2) 0.2746(4) 0.50182(18) 0.0462(9) Uani 1 1 d . . . . .
C8 C 0.9207(2) 0.1915(5) 0.4992(2) 0.0651(12) Uani 1 1 d . . . . .
H8 H 0.960549 0.165078 0.535113 0.078 Uiso 1 1 calc R U . . .
C9 C 0.9223(2) 0.1482(6) 0.4448(2) 0.0706(13) Uani 1 1 d . . . . .
H9 H 0.963637 0.093924 0.442384 0.085 Uiso 1 1 calc R U . . .
C10 C 0.8603(3) 0.1408(6) 0.3355(2) 0.0745(13) Uani 1 1 d . . . . .
H10 H 0.900053 0.082656 0.331734 0.089 Uiso 1 1 calc R U . . .
C11 C 0.8035(3) 0.1797(5) 0.2862(2) 0.0733(13) Uani 1 1 d . . . . .
H11 H 0.803494 0.152272 0.247738 0.088 Uiso 1 1 calc R U . . .
C12 C 0.7433(3) 0.2613(5) 0.29115(19) 0.0651(12) Uani 1 1 d . . . . .
H12 H 0.702534 0.287976 0.255869 0.078 Uiso 1 1 calc R U . . .
C13 C 0.7430(2) 0.3022(4) 0.34567(17) 0.0506(9) Uani 1 1 d . . . . .
H13 H 0.701550 0.355547 0.348318 0.061 Uiso 1 1 calc R U . . .
C14 C 0.8027(2) 0.2673(4) 0.39812(17) 0.0438(8) Uani 1 1 d . . . . .
C15 C 0.8628(2) 0.1842(5) 0.3931(2) 0.0553(10) Uani 1 1 d . . . . .
C16 C 0.7528(2) 0.7322(4) 0.38981(17) 0.0479(9) Uani 1 1 d . . . . .
C17 C 0.7172(3) 0.8622(5) 0.35456(17) 0.0564(10) Uani 1 1 d . . . . .
H17 H 0.739201 0.947465 0.340368 0.068 Uiso 1 1 calc R U . . .
C18 C 0.6443(3) 0.8460(5) 0.34368(17) 0.0564(10) Uani 1 1 d . . . . .
C19 C 0.8328(2) 0.6960(5) 0.4134(2) 0.0654(12) Uani 1 1 d . . . . .
H19A H 0.859977 0.796746 0.414271 0.098 Uiso 1 1 calc R U . . .
H19B H 0.843128 0.616102 0.387129 0.098 Uiso 1 1 calc R U . . .
H19C H 0.847751 0.651331 0.454128 0.098 Uiso 1 1 calc R U . . .
C20 C 0.5809(3) 0.9477(6) 0.3090(2) 0.0838(16) Uani 1 1 d . . . . .
H20A H 0.597419 1.041316 0.291930 0.126 Uiso 1 1 calc R U . . .
H20B H 0.556848 0.986814 0.335595 0.126 Uiso 1 1 calc R U . . .
H20C H 0.546418 0.882647 0.276467 0.126 Uiso 1 1 calc R U . . .
C21 C 0.5736(2) 0.6312(5) 0.37467(16) 0.0471(9) Uani 1 1 d . . . . .
H21A H 0.575110 0.512785 0.366882 0.056 Uiso 1 1 calc R U . . .
H21B H 0.530132 0.677402 0.342521 0.056 Uiso 1 1 calc R U . . .
C22 C 0.56612(19) 0.6548(4) 0.43403(16) 0.0435(8) Uani 1 1 d . . . . .
C23 C 0.5063(2) 0.7439(5) 0.4368(2) 0.0573(11) Uani 1 1 d . . . . .
H23 H 0.471204 0.789910 0.401452 0.069 Uiso 1 1 calc R U . . .
C24 C 0.4997(2) 0.7628(5) 0.4902(2) 0.0606(11) Uani 1 1 d . . . . .
H24 H 0.460023 0.824145 0.492654 0.073 Uiso 1 1 calc R U . . .
C25 C 0.5504(2) 0.6933(5) 0.54191(19) 0.0518(10) Uani 1 1 d . . . . .
C26 C 0.5450(3) 0.7035(6) 0.5993(2) 0.0682(12) Uani 1 1 d . . . . .
H26 H 0.506026 0.763175 0.603729 0.082 Uiso 1 1 calc R U . . .
C27 C 0.5945(3) 0.6294(7) 0.6473(2) 0.0747(13) Uani 1 1 d . . . . .
H27 H 0.589793 0.635495 0.685282 0.090 Uiso 1 1 calc R U . . .
C28 C 0.6528(3) 0.5432(6) 0.6416(2) 0.0761(14) Uani 1 1 d . . . . .
H28 H 0.687824 0.492835 0.675973 0.091 Uiso 1 1 calc R U . . .
C29 C 0.6600(2) 0.5308(6) 0.58787(18) 0.0624(11) Uani 1 1 d . . . . .
H29 H 0.699803 0.471097 0.584941 0.075 Uiso 1 1 calc R U . . .
C30 C 0.6094(2) 0.6051(5) 0.53618(16) 0.0451(9) Uani 1 1 d . . . . .
Cl1 Cl 0.5035(2) 0.4102(5) 0.2164(2) 0.0547(9) Uani 0.631(3) 1 d D U P A 1
O3 O 0.5794(3) 0.3964(10) 0.2546(3) 0.0964(18) Uani 0.631(3) 1 d D U P A 1
O4 O 0.4637(4) 0.2776(8) 0.2276(3) 0.097(2) Uani 0.631(3) 1 d D U P A 1
O5 O 0.4747(4) 0.5604(8) 0.2279(3) 0.105(2) Uani 0.631(3) 1 d D U P A 1
O6 O 0.4955(3) 0.4048(9) 0.1542(2) 0.0644(18) Uani 0.631(3) 1 d D U P A 1
Cl1' Cl 0.4995(8) 0.4065(16) 0.2141(7) 0.075(3) Uani 0.212(3) 1 d D U P B 2
O3' O 0.5216(10) 0.354(2) 0.1659(7) 0.075(4) Uani 0.212(3) 1 d D U P B 2
O4' O 0.5417(11) 0.315(2) 0.2654(7) 0.098(4) Uani 0.212(3) 1 d D U P B 2
O5' O 0.5134(9) 0.5756(16) 0.2258(8) 0.058(3) Uani 0.212(3) 1 d D U P B 2
O6' O 0.4234(7) 0.375(2) 0.1991(8) 0.096(4) Uani 0.212(3) 1 d D U P B 2
Cl1" Cl 0.5173(8) 0.3895(18) 0.2188(7) 0.076(3) Uani 0.157(3) 1 d D U P C 3
O3" O 0.5773(9) 0.290(2) 0.2179(10) 0.084(4) Uani 0.157(3) 1 d D U P C 3
O4" O 0.4866(14) 0.301(3) 0.2547(10) 0.083(4) Uani 0.157(3) 1 d D U P C 3
O5" O 0.5471(13) 0.539(2) 0.2476(9) 0.074(4) Uani 0.157(3) 1 d D U P C 3
O6" O 0.4686(11) 0.415(3) 0.1582(8) 0.074(5) Uani 0.157(3) 1 d D U P C 3

loop_
_atom_site_aniso_label
_atom_site_aniso_U_11
_atom_site_aniso_U_22
_atom_site_aniso_U_33
_atom_site_aniso_U_23
_atom_site_aniso_U_13
_atom_site_aniso_U_12
Zn1 0.0471(3) 0.0366(3) 0.0414(3) 0.00357(18) 0.0129(2) 0.00480(19)
N1 0.058(2) 0.0355(16) 0.0463(19) -0.0015(14) 0.0147(16) 0.0071(14)
N2 0.0493(18) 0.0377(17) 0.0400(17) 0.0016(13) 0.0043(14) 0.0009(13)
N3 0.0446(17) 0.0315(16) 0.0451(17) 0.0027(13) 0.0156(14) 0.0063(13)
N4 0.0495(18) 0.0366(17) 0.0476(18) 0.0039(14) 0.0188(15) 0.0040(14)
N5 0.0536(18) 0.0399(18) 0.0367(17) 0.0035(13) 0.0122(15) 0.0090(14)
N6 0.0461(18) 0.0442(18) 0.0380(16) -0.0020(13) 0.0104(14) 0.0025(14)
N7 0.051(2) 0.048(2) 0.080(3) 0.0063(19) 0.0257(19) 0.0007(17)
O1 0.0581(18) 0.0570(18) 0.0633(19) 0.0016(15) 0.0187(15) 0.0065(14)
O2 0.0579(18) 0.0587(18) 0.0633(19) 0.0068(15) 0.0244(15) 0.0095(14)
C1 0.073(3) 0.041(2) 0.049(2) -0.0121(18) 0.017(2) -0.0018(19)
C2 0.083(3) 0.050(2) 0.055(3) -0.013(2) 0.014(2) -0.020(2)
C3 0.061(3) 0.061(3) 0.044(2) -0.0014(19) 0.007(2) -0.010(2)
C4 0.092(3) 0.037(2) 0.076(3) -0.012(2) 0.022(3) 0.011(2)
C5 0.065(3) 0.090(4) 0.079(4) 0.002(3) -0.006(3) -0.016(3)
C6 0.041(2) 0.049(2) 0.042(2) 0.0108(17) 0.0019(17) 0.0059(17)
C7 0.046(2) 0.033(2) 0.055(2) 0.0058(16) 0.0138(18) 0.0097(16)
C8 0.048(2) 0.059(3) 0.077(3) 0.004(2) 0.011(2) 0.018(2)
C9 0.059(3) 0.064(3) 0.096(3) 0.002(3) 0.038(3) 0.022(2)
C10 0.100(4) 0.063(3) 0.086(3) -0.002(3) 0.064(3) 0.005(3)
C11 0.130(4) 0.047(3) 0.070(3) -0.001(2) 0.069(3) -0.003(3)
C12 0.109(4) 0.041(2) 0.049(2) 0.0058(18) 0.033(3) 0.003(2)
C13 0.070(3) 0.038(2) 0.046(2) 0.0010(17) 0.0236(19) 0.0062(19)
C14 0.057(2) 0.0314(19) 0.048(2) 0.0048(16) 0.0249(18) 0.0066(16)
C15 0.068(3) 0.041(2) 0.070(3) 0.001(2) 0.041(2) 0.0040(19)
C16 0.065(2) 0.036(2) 0.045(2) 0.0001(16) 0.024(2) -0.0032(17)
C17 0.085(3) 0.040(2) 0.042(2) 0.0031(17) 0.021(2) -0.005(2)
C18 0.085(3) 0.036(2) 0.041(2) 0.0054(17) 0.015(2) 0.007(2)
C19 0.064(3) 0.056(3) 0.083(3) 0.007(2) 0.035(3) -0.003(2)
C20 0.092(4) 0.071(3) 0.061(3) 0.028(2) -0.002(3) 0.015(3)
C21 0.049(2) 0.045(2) 0.037(2) 0.0029(16) 0.0038(17) 0.0107(17)
C22 0.043(2) 0.041(2) 0.0397(19) -0.0011(16) 0.0078(16) 0.0042(16)
C23 0.049(2) 0.056(3) 0.063(3) 0.008(2) 0.018(2) 0.0152(19)
C24 0.046(2) 0.063(3) 0.076(3) -0.002(2) 0.026(2) 0.0105(19)
C25 0.041(2) 0.054(2) 0.063(2) -0.0141(19) 0.0225(19) -0.0072(17)
C26 0.061(3) 0.083(3) 0.071(3) -0.025(2) 0.036(2) -0.010(2)
C27 0.070(3) 0.108(4) 0.052(3) -0.023(3) 0.029(2) -0.022(3)
C28 0.064(3) 0.114(4) 0.048(3) -0.002(3) 0.018(2) 0.002(3)
C29 0.054(2) 0.091(3) 0.040(2) 0.005(2) 0.0143(19) 0.008(2)
C30 0.043(2) 0.050(2) 0.043(2) -0.0064(17) 0.0160(17) -0.0026(16)
Cl1 0.0539(16) 0.0591(17) 0.0479(15) 0.0073(13) 0.0151(13) -0.0035(14)
O3 0.063(3) 0.143(5) 0.067(3) 0.020(3) 0.006(3) 0.003(3)
O4 0.099(5) 0.099(4) 0.103(5) 0.017(4) 0.049(4) -0.032(4)
O5 0.127(5) 0.084(4) 0.086(4) -0.009(3) 0.019(4) 0.035(4)
O6 0.056(4) 0.076(4) 0.054(3) -0.006(3) 0.013(3) -0.007(3)
Cl1' 0.071(4) 0.074(4) 0.065(4) 0.005(4) 0.009(4) -0.008(4)
O3' 0.078(7) 0.075(7) 0.060(6) -0.012(6) 0.013(6) -0.009(6)
O4' 0.096(7) 0.094(6) 0.076(6) 0.032(6) -0.001(6) 0.007(6)
O5' 0.050(7) 0.068(6) 0.061(6) 0.002(5) 0.028(6) 0.009(5)
O6' 0.076(6) 0.109(7) 0.090(7) 0.009(6) 0.017(5) -0.015(6)
Cl1" 0.070(4) 0.077(4) 0.068(4) 0.015(4) 0.010(4) -0.010(4)
O3" 0.072(7) 0.083(7) 0.081(7) 0.013(6) 0.010(6) 0.003(6)
O4" 0.074(7) 0.093(7) 0.071(7) 0.024(7) 0.014(6) -0.021(7)
O5" 0.082(7) 0.078(7) 0.055(7) 0.002(6) 0.016(6) -0.013(6)
O6" 0.068(8) 0.082(8) 0.061(7) 0.014(6) 0.011(6) -0.009(7)

loop_
_atom_type_symbol
_atom_type_description
_atom_type_scat_dispersion_real
_atom_type_scat_dispersion_imag
_atom_type_scat_source
C C 0.0033 0.0016 'International Tables Vol C Tables 4.2.6.8 and 6.1.1.4'
H H 0.0000 0.0000 'International Tables Vol C Tables 4.2.6.8 and 6.1.1.4'
Cl Cl 0.1484 0.1585 'International Tables Vol C Tables 4.2.6.8 and 6.1.1.4'
N N 0.0061 0.0033 'International Tables Vol C Tables 4.2.6.8 and 6.1.1.4'
O O 0.0106 0.0060 'International Tables Vol C Tables 4.2.6.8 and 6.1.1.4'
Zn Zn 0.2839 1.4301 'International Tables Vol C Tables 4.2.6.8 and 6.1.1.4'

loop_
_geom_angle_atom_site_label_1
_geom_angle_atom_site_label_2
_geom_angle_atom_site_label_3
_geom_angle
_geom_angle_site_symmetry_1
_geom_angle_site_symmetry_3
_geom_angle_publ_flag
N4 Zn1 N1 97.66(12) . . ?
N4 Zn1 O2 158.94(12) . . ?
N1 Zn1 O2 103.37(12) . . ?
N4 Zn1 O1 102.69(12) . . ?
N1 Zn1 O1 158.86(12) . . ?
O2 Zn1 O1 56.29(11) . . ?
N4 Zn1 N6 89.61(11) . . ?
N1 Zn1 N6 98.14(11) . . ?
O2 Zn1 N6 88.41(10) . . ?
O1 Zn1 N6 87.75(10) . . ?
N4 Zn1 N3 95.45(11) . . ?
N1 Zn1 N3 87.25(11) . . ?
O2 Zn1 N3 84.67(10) . . ?
O1 Zn1 N3 85.19(10) . . ?
N6 Zn1 N3 172.07(11) . . ?
C1 N1 N2 106.0(3) . . ?
C1 N1 Zn1 131.8(3) . . ?
N2 N1 Zn1 119.2(2) . . ?
C3 N2 N1 111.0(3) . . ?
C3 N2 C6 129.6(3) . . ?
N1 N2 C6 119.4(3) . . ?
C7 N3 C14 119.1(3) . . ?
C7 N3 Zn1 116.5(2) . . ?
C14 N3 Zn1 124.2(2) . . ?
C16 N4 N5 105.3(3) . . ?
C16 N4 Zn1 133.7(3) . . ?
N5 N4 Zn1 117.8(2) . . ?
C18 N5 N4 112.1(3) . . ?
C18 N5 C21 128.7(3) . . ?
N4 N5 C21 119.2(3) . . ?
C22 N6 C30 118.9(3) . . ?
C22 N6 Zn1 116.9(2) . . ?
C30 N6 Zn1 124.1(2) . . ?
O1 N7 O2 112.3(3) . . ?
N7 O1 Zn1 95.3(2) . . ?
N7 O2 Zn1 96.1(2) . . ?
N1 C1 C2 109.7(4) . . ?
N1 C1 C4 122.2(4) . . ?
C2 C1 C4 128.1(4) . . ?
C3 C2 C1 106.9(4) . . ?
C3 C2 H2 126.5 . . ?
C1 C2 H2 126.5 . . ?
N2 C3 C2 106.4(4) . . ?
N2 C3 C5 122.5(4) . . ?
C2 C3 C5 131.1(4) . . ?
C1 C4 H4A 109.5 . . ?
C1 C4 H4B 109.5 . . ?
H4A C4 H4B 109.5 . . ?
C1 C4 H4C 109.5 . . ?
H4A C4 H4C 109.5 . . ?
H4B C4 H4C 109.5 . . ?
C3 C5 H5A 109.5 . . ?
C3 C5 H5B 109.5 . . ?
H5A C5 H5B 109.5 . . ?
C3 C5 H5C 109.5 . . ?
H5A C5 H5C 109.5 . . ?
H5B C5 H5C 109.5 . . ?
N2 C6 C7 111.5(3) . . ?
N2 C6 H6A 109.3 . . ?
C7 C6 H6A 109.3 . . ?
N2 C6 H6B 109.3 . . ?
C7 C6 H6B 109.3 . . ?
H6A C6 H6B 108.0 . . ?
N3 C7 C8 122.5(4) . . ?
N3 C7 C6 117.5(3) . . ?
C8 C7 C6 120.0(4) . . ?
C9 C8 C7 119.7(4) . . ?
C9 C8 H8 120.1 . . ?
C7 C8 H8 120.1 . . ?
C8 C9 C15 119.1(4) . . ?
C8 C9 H9 120.4 . . ?
C15 C9 H9 120.4 . . ?
C11 C10 C15 121.3(4) . . ?
C11 C10 H10 119.4 . . ?
C15 C10 H10 119.4 . . ?
C10 C11 C12 120.0(4) . . ?
C10 C11 H11 120.0 . . ?
C12 C11 H11 120.0 . . ?
C13 C12 C11 120.5(4) . . ?
C13 C12 H12 119.8 . . ?
C11 C12 H12 119.8 . . ?
C12 C13 C14 120.9(4) . . ?
C12 C13 H13 119.5 . . ?
C14 C13 H13 119.5 . . ?
N3 C14 C13 121.1(3) . . ?
N3 C14 C15 120.4(4) . . ?
C13 C14 C15 118.4(4) . . ?
C9 C15 C10 122.1(4) . . ?
C9 C15 C14 119.0(4) . . ?
C10 C15 C14 118.8(4) . . ?
N4 C16 C17 109.8(4) . . ?
N4 C16 C19 122.6(3) . . ?
C17 C16 C19 127.6(4) . . ?
C18 C17 C16 107.6(4) . . ?
C18 C17 H17 126.2 . . ?
C16 C17 H17 126.2 . . ?
N5 C18 C17 105.3(3) . . ?
N5 C18 C20 123.1(4) . . ?
C17 C18 C20 131.5(4) . . ?
C16 C19 H19A 109.5 . . ?
C16 C19 H19B 109.5 . . ?
H19A C19 H19B 109.5 . . ?
C16 C19 H19C 109.5 . . ?
H19A C19 H19C 109.5 . . ?
H19B C19 H19C 109.5 . . ?
C18 C20 H20A 109.5 . . ?
C18 C20 H20B 109.5 . . ?
H20A C20 H20B 109.5 . . ?
C18 C20 H20C 109.5 . . ?
H20A C20 H20C 109.5 . . ?
H20B C20 H20C 109.5 . . ?
N5 C21 C22 112.7(3) . . ?
N5 C21 H21A 109.1 . . ?
C22 C21 H21A 109.1 . . ?
N5 C21 H21B 109.1 . . ?
C22 C21 H21B 109.1 . . ?
H21A C21 H21B 107.8 . . ?
N6 C22 C23 122.8(3) . . ?
N6 C22 C21 117.7(3) . . ?
C23 C22 C21 119.5(3) . . ?
C24 C23 C22 119.1(4) . . ?
C24 C23 H23 120.5 . . ?
C22 C23 H23 120.5 . . ?
C23 C24 C25 120.5(4) . . ?
C23 C24 H24 119.7 . . ?
C25 C24 H24 119.7 . . ?
C24 C25 C30 117.7(4) . . ?
C24 C25 C26 123.3(4) . . ?
C30 C25 C26 119.0(4) . . ?
C27 C26 C25 120.6(4) . . ?
C27 C26 H26 119.7 . . ?
C25 C26 H26 119.7 . . ?
C26 C27 C28 120.3(4) . . ?
C26 C27 H27 119.8 . . ?
C28 C27 H27 119.8 . . ?
C29 C28 C27 120.9(5) . . ?
C29 C28 H28 119.5 . . ?
C27 C28 H28 119.5 . . ?
C28 C29 C30 120.9(4) . . ?
C28 C29 H29 119.5 . . ?
C30 C29 H29 119.5 . . ?
N6 C30 C29 120.8(3) . . ?
N6 C30 C25 120.9(3) . . ?
C29 C30 C25 118.3(4) . . ?
O5 Cl1 O4 109.6(5) . . ?
O5 Cl1 O3 109.9(5) . . ?
O4 Cl1 O3 109.7(5) . . ?
O5 Cl1 O6 109.2(4) . . ?
O4 Cl1 O6 108.5(5) . . ?
O3 Cl1 O6 110.0(4) . . ?
O4' Cl1' O5' 109.7(11) . . ?
O4' Cl1' O6' 110.2(12) . . ?
O5' Cl1' O6' 109.3(10) . . ?
O4' Cl1' O3' 106.4(10) . . ?
O5' Cl1' O3' 110.8(11) . . ?
O6' Cl1' O3' 110.4(11) . . ?
O4" Cl1" O5" 109.8(11) . . ?
O4" Cl1" O6" 114.3(12) . . ?
O5" Cl1" O6" 111.7(11) . . ?
O4" Cl1" O3" 105.0(11) . . ?
O5" Cl1" O3" 107.6(11) . . ?
O6" Cl1" O3" 108.1(12) . . ?

loop_
_geom_bond_atom_site_label_1
_geom_bond_atom_site_label_2
_geom_bond_distance
_geom_bond_site_symmetry_2
_geom_bond_publ_flag
Zn1 N4 2.064(3) . ?
Zn1 N1 2.065(3) . ?
Zn1 O2 2.186(3) . ?
Zn1 O1 2.213(3) . ?
Zn1 N6 2.278(3) . ?
Zn1 N3 2.334(3) . ?
N1 C1 1.334(5) . ?
N1 N2 1.357(4) . ?
N2 C3 1.340(5) . ?
N2 C6 1.439(5) . ?
N3 C7 1.321(4) . ?
N3 C14 1.366(4) . ?
N4 C16 1.338(5) . ?
N4 N5 1.357(4) . ?
N5 C18 1.349(5) . ?
N5 C21 1.449(5) . ?
N6 C22 1.309(4) . ?
N6 C30 1.371(4) . ?
N7 O1 1.241(4) . ?
N7 O2 1.258(4) . ?
C1 C2 1.374(6) . ?
C1 C4 1.488(6) . ?
C2 C3 1.371(6) . ?
C2 H2 0.9500 . ?
C3 C5 1.489(6) . ?
C4 H4A 0.9800 . ?
C4 H4B 0.9800 . ?
C4 H4C 0.9800 . ?
C5 H5A 0.9800 . ?
C5 H5B 0.9800 . ?
C5 H5C 0.9800 . ?
C6 C7 1.498(5) . ?
C6 H6A 0.9900 . ?
C6 H6B 0.9900 . ?
C7 C8 1.390(5) . ?
C8 C9 1.362(6) . ?
C8 H8 0.9500 . ?
C9 C15 1.384(6) . ?
C9 H9 0.9500 . ?
C10 C11 1.328(6) . ?
C10 C15 1.409(6) . ?
C10 H10 0.9500 . ?
C11 C12 1.406(6) . ?
C11 H11 0.9500 . ?
C12 C13 1.351(5) . ?
C12 H12 0.9500 . ?
C13 C14 1.395(5) . ?
C13 H13 0.9500 . ?
C14 C15 1.412(5) . ?
C16 C17 1.377(5) . ?
C16 C19 1.495(5) . ?
C17 C18 1.370(6) . ?
C17 H17 0.9500 . ?
C18 C20 1.474(6) . ?
C19 H19A 0.9800 . ?
C19 H19B 0.9800 . ?
C19 H19C 0.9800 . ?
C20 H20A 0.9800 . ?
C20 H20B 0.9800 . ?
C20 H20C 0.9800 . ?
C21 C22 1.497(5) . ?
C21 H21A 0.9900 . ?
C21 H21B 0.9900 . ?
C22 C23 1.411(5) . ?
C23 C24 1.342(6) . ?
C23 H23 0.9500 . ?
C24 C25 1.392(6) . ?
C24 H24 0.9500 . ?
C25 C30 1.419(5) . ?
C25 C26 1.421(6) . ?
C26 C27 1.345(6) . ?
C26 H26 0.9500 . ?
C27 C28 1.400(6) . ?
C27 H27 0.9500 . ?
C28 C29 1.351(6) . ?
C28 H28 0.9500 . ?
C29 C30 1.407(5) . ?
C29 H29 0.9500 . ?
Cl1 O5 1.423(6) . ?
Cl1 O4 1.424(6) . ?
Cl1 O3 1.440(6) . ?
Cl1 O6 1.441(6) . ?
Cl1' O4' 1.417(9) . ?
Cl1' O5' 1.420(9) . ?
Cl1' O6' 1.431(10) . ?
Cl1' O3' 1.442(10) . ?
Cl1" O4" 1.420(9) . ?
Cl1" O5" 1.422(9) . ?
Cl1" O6" 1.427(9) . ?
Cl1" O3" 1.445(10) . ?

loop_
_geom_torsion_atom_site_label_1
_geom_torsion_atom_site_label_2
_geom_torsion_atom_site_label_3
_geom_torsion_atom_site_label_4
_geom_torsion
_geom_torsion_site_symmetry_1
_geom_torsion_site_symmetry_2
_geom_torsion_site_symmetry_3
_geom_torsion_site_symmetry_4
_geom_torsion_publ_flag
C1 N1 N2 C3 -0.5(4) . . . . ?
Zn1 N1 N2 C3 162.0(3) . . . . ?
C1 N1 N2 C6 -179.6(3) . . . . ?
Zn1 N1 N2 C6 -17.1(4) . . . . ?
C16 N4 N5 C18 -1.1(4) . . . . ?
Zn1 N4 N5 C18 161.4(2) . . . . ?
C16 N4 N5 C21 178.7(3) . . . . ?
Zn1 N4 N5 C21 -18.9(4) . . . . ?
O2 N7 O1 Zn1 -0.2(3) . . . . ?
O1 N7 O2 Zn1 0.2(3) . . . . ?
N2 N1 C1 C2 0.3(4) . . . . ?
Zn1 N1 C1 C2 -159.1(3) . . . . ?
N2 N1 C1 C4 -179.6(4) . . . . ?
Zn1 N1 C1 C4 21.1(6) . . . . ?
N1 C1 C2 C3 0.0(5) . . . . ?
C4 C1 C2 C3 179.8(4) . . . . ?
N1 N2 C3 C2 0.4(5) . . . . ?
C6 N2 C3 C2 179.5(4) . . . . ?
N1 N2 C3 C5 -179.6(4) . . . . ?
C6 N2 C3 C5 -0.6(7) . . . . ?
C1 C2 C3 N2 -0.2(5) . . . . ?
C1 C2 C3 C5 179.8(5) . . . . ?
C3 N2 C6 C7 -103.2(4) . . . . ?
N1 N2 C6 C7 75.7(4) . . . . ?
C14 N3 C7 C8 -0.1(5) . . . . ?
Zn1 N3 C7 C8 -175.4(3) . . . . ?
C14 N3 C7 C6 -179.9(3) . . . . ?
Zn1 N3 C7 C6 4.8(4) . . . . ?
N2 C6 C7 N3 -64.5(4) . . . . ?
N2 C6 C7 C8 115.6(4) . . . . ?
N3 C7 C8 C9 1.2(6) . . . . ?
C6 C7 C8 C9 -178.9(4) . . . . ?
C7 C8 C9 C15 -1.7(7) . . . . ?
C15 C10 C11 C12 -1.9(7) . . . . ?
C10 C11 C12 C13 0.6(7) . . . . ?
C11 C12 C13 C14 1.2(6) . . . . ?
C7 N3 C14 C13 179.3(3) . . . . ?
Zn1 N3 C14 C13 -5.8(5) . . . . ?
C7 N3 C14 C15 -0.6(5) . . . . ?
Zn1 N3 C14 C15 174.3(3) . . . . ?
C12 C13 C14 N3 178.5(3) . . . . ?
C12 C13 C14 C15 -1.6(6) . . . . ?
C8 C9 C15 C10 -179.1(4) . . . . ?
C8 C9 C15 C14 1.0(6) . . . . ?
C11 C10 C15 C9 -178.5(4) . . . . ?
C11 C10 C15 C14 1.4(7) . . . . ?
N3 C14 C15 C9 0.1(6) . . . . ?
C13 C14 C15 C9 -179.8(4) . . . . ?
N3 C14 C15 C10 -179.8(4) . . . . ?
C13 C14 C15 C10 0.3(6) . . . . ?
N5 N4 C16 C17 0.8(4) . . . . ?
Zn1 N4 C16 C17 -157.6(3) . . . . ?
N5 N4 C16 C19 -179.4(3) . . . . ?
Zn1 N4 C16 C19 22.3(6) . . . . ?
N4 C16 C17 C18 -0.3(5) . . . . ?
C19 C16 C17 C18 179.9(4) . . . . ?
N4 N5 C18 C17 0.9(4) . . . . ?
C21 N5 C18 C17 -178.8(3) . . . . ?
N4 N5 C18 C20 -179.5(4) . . . . ?
C21 N5 C18 C20 0.8(6) . . . . ?
C16 C17 C18 N5 -0.4(4) . . . . ?
C16 C17 C18 C20 -179.9(4) . . . . ?
C18 N5 C21 C22 -105.2(4) . . . . ?
N4 N5 C21 C22 75.2(4) . . . . ?
C30 N6 C22 C23 1.8(6) . . . . ?
Zn1 N6 C22 C23 -175.1(3) . . . . ?
C30 N6 C22 C21 -177.9(3) . . . . ?
Zn1 N6 C22 C21 5.2(4) . . . . ?
N5 C21 C22 N6 -63.8(4) . . . . ?
N5 C21 C22 C23 116.5(4) . . . . ?
N6 C22 C23 C24 -0.4(6) . . . . ?
C21 C22 C23 C24 179.3(4) . . . . ?
C22 C23 C24 C25 -1.0(7) . . . . ?
C23 C24 C25 C30 1.0(6) . . . . ?
C23 C24 C25 C26 -177.5(4) . . . . ?
C24 C25 C26 C27 177.9(4) . . . . ?
C30 C25 C26 C27 -0.7(6) . . . . ?
C25 C26 C27 C28 1.1(7) . . . . ?
C26 C27 C28 C29 -1.0(8) . . . . ?
C27 C28 C29 C30 0.5(7) . . . . ?
C22 N6 C30 C29 177.0(4) . . . . ?
Zn1 N6 C30 C29 -6.3(5) . . . . ?
C22 N6 C30 C25 -1.7(5) . . . . ?
Zn1 N6 C30 C25 174.9(3) . . . . ?
C28 C29 C30 N6 -178.9(4) . . . . ?
C28 C29 C30 C25 -0.1(6) . . . . ?
C24 C25 C30 N6 0.3(6) . . . . ?
C26 C25 C30 N6 179.0(4) . . . . ?
C24 C25 C30 C29 -178.4(4) . . . . ?
C26 C25 C30 C29 0.2(6) . . . . ?
